data_4517360
loop_
_publ_author_name
'Ren, Xinkun'
'Chandgude, Ajay L.'
'Fasan, Rudi'

_publ_section_title
;
 Highly Stereoselective Synthesis of Fused Cyclopropane-\g-Lactams via
 Biocatalytic Iron-Catalyzed Intramolecular Cyclopropanation
;
_journal_name_full 'ACS Catalysis'
_journal_page_first 2308
_journal_page_last 2313
_journal_paper_doi 10.1021/acscatal.9b05383
_journal_year 2020
_chemical_absolute_configuration ad
_chemical_formula_moiety 'C12 H13 N O'
_chemical_formula_sum 'C12 H13 N O'
_chemical_formula_weight 187.23
_space_group_crystal_system monoclinic
_space_group_IT_number 4
_space_group_name_Hall 'P 2yb'
_space_group_name_H-M_alt 'P 1 21 1'
_atom_sites_solution_hydrogens geom
_atom_sites_solution_primary dual
_atom_sites_solution_secondary difmap
_audit_creation_date 2019-08-22
_audit_creation_method
;
Olex2 1.3-ac4
(compiled 2019.04.23 svn.r3594 for Rigaku Oxford Diffraction, GUI svn.r5739)
;
_cell_angle_alpha 90
_cell_angle_beta 90.739(3)
_cell_angle_gamma 90
_cell_formula_units_Z 2
_cell_length_a 5.6803(2)
_cell_length_b 9.2798(3)
_cell_length_c 9.3092(3)
_cell_measurement_reflns_used 3711
_cell_measurement_temperature 100.00(10)
_cell_measurement_theta_max 77.2080
_cell_measurement_theta_min 4.7830
_cell_volume 490.67(3)
_computing_cell_refinement 'CrysAlisPro 1.171.40.58a (Rigaku OD, 2019)'
_computing_data_collection 'CrysAlisPro 1.171.40.58a (Rigaku OD, 2019)'
_computing_data_reduction 'CrysAlisPro 1.171.40.58a (Rigaku OD, 2019)'
_computing_molecular_graphics 'Olex2 (Dolomanov et al., 2009)'
_computing_publication_material 'Olex2 (Dolomanov et al., 2009)'
_computing_structure_refinement 'ShelXL (Sheldrick, 2015b)'
_computing_structure_solution 'ShelXT (Sheldrick, 2015a)'
_diffrn_ambient_environment N~2~
_diffrn_ambient_temperature 100.00(10)
_diffrn_detector 'Hybrid Pixel Array Detector'
_diffrn_detector_area_resol_mean 10.0000
_diffrn_detector_type HyPix
_diffrn_measured_fraction_theta_full 0.999
_diffrn_measured_fraction_theta_max 0.988
_diffrn_measurement_details
;
List of Runs (angles in degrees, time in seconds):

  # Type    Start    End  Width  t~exp~   \w     \q     \k     \f   Frames
--------------------------------------------------------------------------
  1  \w    -83.00 -47.00   0.50    0.10    --  -49.75 -30.00 -91.00   72
  2  \w    -75.00 -18.00   0.50    0.10    --  -49.75  98.00-102.00  114
  3  \w    -20.00   5.00   0.50    0.10    --   49.75 -30.00 -91.00   50
  4  \w     58.00  83.00   0.50    0.10    --   49.75  30.00  68.00   50
  5  \w   -143.00-118.00   0.50    0.39    --  -84.25-110.00  61.00   50
  6  \w    -72.00 -47.00   0.50    0.39    --  -84.25 110.00 157.00   50
  7  \w   -145.00-120.00   0.50    0.39    --  -84.25 -98.00 150.00   50
  8  \w     51.00  98.00   0.50    0.39    --  105.75 -98.00 150.00   94
  9  \w    108.00 158.00   0.50    0.39    --  105.75 110.00 157.00  100
 10  \w    111.00 176.00   0.50    0.39    --  105.75  30.00  68.00  130
 11  \w    122.00 147.00   0.50    0.39    --  105.75  98.00-102.00   50
 12  \w     43.00  70.00   0.50    0.10    --   49.75  57.00-180.00   54
 13  \w     43.00  80.00   0.50    0.10    --   49.75  38.00 150.00   74
 14  \w     41.00  75.00   0.50    0.10    --   49.75  57.00-150.00   68
 15  \w    -97.00 -72.00   0.50    0.39    --  -84.25 -61.00-180.00   50
 16  \w    -99.00 -72.00   0.50    0.39    --  -84.25 -58.00 165.36   54
 17  \w    -88.00 -63.00   0.50    0.39    --  -84.25 -77.00-180.00   50
 18  \w   -104.00 -75.00   0.50    0.39    --  -84.25 -61.00 150.00   58
 19  \w   -151.00-125.00   0.50    0.39    --  -84.25 -30.00 150.00   52
 20  \w     68.00  96.00   0.50    0.39    --  105.75-125.00 150.00   56
 21  \w     56.00  81.00   0.50    0.39    --  105.75 -77.00 -60.00   50
 22  \w     36.00  70.00   0.50    0.39    --  105.75 -61.00  30.00   68
 23  \w     90.00 122.00   0.50    0.39    --  105.75 -77.00 -60.00   64
 24  \w     95.00 133.00   0.50    0.39    --  105.75  61.00-180.00   76
 25  \w     94.00 125.00   0.50    0.39    --  105.75  77.00 150.00   62
 26  \w     94.00 142.00   0.50    0.39    --  105.75  61.00 150.00   96
 27  \w     90.00 130.00   0.50    0.39    --  105.75  77.00 120.00   80
 28  \w     43.00  69.00   0.50    0.39    --  105.75 -61.00-150.00   52
 29  \w     25.00  52.00   0.50    0.10    --   49.87-109.00  61.00   54
 30  \w     -3.00  24.00   0.50    0.10    --  -49.87  19.00  90.00   54
 31  \w     -5.00  20.00   0.50    0.10    --  -49.87  19.00   0.00   50
 32  \w   -112.00 -83.00   0.50    0.10    --  -49.87-125.00  30.00   58
 33  \w     -4.00  22.00   0.50    0.10    --  -49.87  19.00 120.00   52
 34  \w    -15.00  13.00   0.50    0.10    --   49.87 -19.00 150.00   56
 35  \w     56.00  81.00   0.50    0.10    --   49.87-109.00  61.00   50
 36  \w     46.00  72.00   0.50    0.10    --   49.87-125.00-180.00   52
 37  \w    -20.00   6.00   0.50    0.10    --   49.87 -19.00   0.00   52
 38  \w     37.00  67.00   0.50    0.39    --  105.75 -61.00  60.00   60
 39  \w     35.00  78.00   0.50    0.39    --  105.75-125.00-150.00   86
 40  \w     67.00 104.00   0.50    0.39    --  105.75 -94.00 -60.00   74
 41  \w     80.00 109.00   0.50    0.39    --  105.75-125.00-150.00   58
 42  \w     57.00 104.00   0.50    0.39    --  105.75 -94.00  90.00   94
 43  \w     72.00 105.00   0.50    0.39    --  105.75 -94.00-120.00   66
 44  \w    135.00 176.00   0.50    0.39    --  105.75  45.00-120.00   82
 45  \w     39.00  65.00   0.50    0.39    --  105.75-125.00-180.00   52
 46  \w     34.00  59.00   0.50    0.39    --  105.75-125.00  30.00   50
 47  \w     61.00  87.00   0.50    0.39    --  105.75 -94.00  60.00   52
 48  \w     35.00  64.00   0.50    0.39    --  105.75 -94.00 -60.00   58
 49  \w     79.00 106.00   0.50    0.39    --  105.75-125.00  30.00   54
 50  \w     35.00  64.00   0.50    0.39    --  105.75 -61.00  90.00   58
 51  \w     77.00 111.00   0.50    0.39    --  105.75-125.00-180.00   68
 52  \w     65.00 107.00   0.50    0.39    --  105.75-109.00  61.00   84
 53  \w     97.00 144.00   0.50    0.39    --  105.75  77.00-180.00   94
 54  \w     40.00  66.00   0.50    0.39    --  105.75 -61.00-120.00   52
 55  \w    141.00 166.00   0.50    0.39    --  105.75  30.00 -90.00   50
 56  \w    134.00 172.00   0.50    0.39    --  105.75  45.00   0.00   76
 57  \w     97.00 126.00   0.50    0.39    --  105.75  45.00   0.00   58
 58  \w     34.00  59.00   0.50    0.39    --  105.75 -61.00   0.00   50
 59  \w    101.00 137.00   0.50    0.39    --  105.75  30.00 -90.00   72
 60  \w     98.00 127.00   0.50    0.39    --  105.75  45.00-120.00   58
;
_diffrn_measurement_device 'four-circle diffractometer'
_diffrn_measurement_device_type 'XtaLAB Synergy, Dualflex, HyPix'
_diffrn_measurement_method '\w scans'
_diffrn_orient_matrix_type 'CrysAlisPro convention (1999,Acta A55,543-557)'
_diffrn_orient_matrix_UB_11 -0.1085838000
_diffrn_orient_matrix_UB_12 -0.0535869000
_diffrn_orient_matrix_UB_13 -0.1428644000
_diffrn_orient_matrix_UB_21 0.0203034000
_diffrn_orient_matrix_UB_22 0.1529103000
_diffrn_orient_matrix_UB_23 -0.0628771000
_diffrn_orient_matrix_UB_31 0.2477946000
_diffrn_orient_matrix_UB_32 -0.0360347000
_diffrn_orient_matrix_UB_33 -0.0549801000
_diffrn_radiation_monochromator mirror
_diffrn_radiation_probe x-ray
_diffrn_radiation_type 'Cu K\a'
_diffrn_radiation_wavelength 1.54184
_diffrn_reflns_av_R_equivalents 0.0666
_diffrn_reflns_av_unetI/netI 0.0588
_diffrn_reflns_Laue_measured_fraction_full 0.999
_diffrn_reflns_Laue_measured_fraction_max 0.988
_diffrn_reflns_limit_h_max 7
_diffrn_reflns_limit_h_min -6
_diffrn_reflns_limit_k_max 11
_diffrn_reflns_limit_k_min -11
_diffrn_reflns_limit_l_max 11
_diffrn_reflns_limit_l_min -11
_diffrn_reflns_number 7207
_diffrn_reflns_point_group_measured_fraction_full 0.994
_diffrn_reflns_point_group_measured_fraction_max 0.974
_diffrn_reflns_theta_full 74.504
_diffrn_reflns_theta_max 77.848
_diffrn_reflns_theta_min 4.751
_diffrn_source 'micro-focus sealed X-ray tube'
_diffrn_source_type 'PhotonJet (Cu) X-ray Source'
_exptl_absorpt_coefficient_mu 0.638
_exptl_absorpt_correction_T_max 1.00000
_exptl_absorpt_correction_T_min 0.61067
_exptl_absorpt_correction_type multi-scan
_exptl_absorpt_process_details
;
CrysAlisPro 1.171.40.58a (Rigaku Oxford Diffraction, 2019)
Empirical absorption correction using spherical harmonics,
 implemented in SCALE3 ABSPACK scaling algorithm.
;
_exptl_crystal_colour colourless
_exptl_crystal_colour_primary colourless
_exptl_crystal_density_diffrn 1.267
_exptl_crystal_description needle
_exptl_crystal_F_000 200
_exptl_crystal_size_max 0.145
_exptl_crystal_size_mid 0.066
_exptl_crystal_size_min 0.035
_refine_diff_density_max 0.156
_refine_diff_density_min -0.220
_refine_diff_density_rms 0.042
_refine_ls_abs_structure_details
;
 Flack x determined using 778 quotients [(I+)-(I-)]/[(I+)+(I-)]
 (Parsons, Flack and Wagner, Acta Cryst. B69 (2013) 249-259).
;
_refine_ls_abs_structure_Flack -0.3(3)
_refine_ls_extinction_method none
_refine_ls_goodness_of_fit_ref 1.057
_refine_ls_hydrogen_treatment constr
_refine_ls_matrix_type full
_refine_ls_number_parameters 128
_refine_ls_number_reflns 2033
_refine_ls_number_restraints 1
_refine_ls_restrained_S_all 1.056
_refine_ls_R_factor_all 0.0482
_refine_ls_R_factor_gt 0.0438
_refine_ls_shift/su_max 0.000
_refine_ls_shift/su_mean 0.000
_refine_ls_structure_factor_coef Fsqd
_refine_ls_weighting_details 'w=1/[\s^2^(Fo^2^)+(0.0664P)^2^+0.0396P] where P=(Fo^2^+2Fc^2^)/3'
_refine_ls_weighting_scheme calc
_refine_ls_wR_factor_gt 0.1144
_refine_ls_wR_factor_ref 0.1183
_reflns_Friedel_coverage 0.853
_reflns_Friedel_fraction_full 0.988
_reflns_Friedel_fraction_max 0.957
_reflns_number_gt 1854
_reflns_number_total 2033
_reflns_threshold_expression 'I > 2\s(I)'
_cod_data_source_file cs9b05383_si_002.cif
_cod_data_source_block fasac13
_cod_depositor_comments 'Adding full bibliography for 4517359--4517360.cif.'
_cod_database_code 4517360
_shelx_shelxl_version_number 2018/3
_shelx_space_group_comment
;
The symmetry employed for this shelxl refinement is uniquely defined
by the following loop, which should always be used as a source of
symmetry information in preference to the above space-group names.
They are only intended as comments.
;
_shelx_estimated_absorpt_t_max 0.978
_shelx_estimated_absorpt_t_min 0.913
_diffrn_oxdiff_digest_frames
;
010cda9f0a4ba1ba8acc932fe7dd8e8c9f01874095a
;
_reflns_odcompleteness_completeness 99.91
_reflns_odcompleteness_iscentric 1
_reflns_odcompleteness_theta 74.33
_olex2_refinement_description
;
1. Fixed Uiso
 At 1.2 times of:
  All C(H) groups, All C(H,H) groups
 At 1.5 times of:
  All C(H,H,H) groups
2.a Ternary CH refined with riding coordinates:
 C1(H1), C2(H2), C3(H3)
2.b Secondary CH2 refined with riding coordinates:
 C4(H4A,H4B)
2.c Aromatic/amide H refined with riding coordinates:
 C7(H7), C8(H8), C9(H9), C10(H10), C11(H11)
2.d Idealised Me refined as rotating group:
 C12(H12A,H12B,H12C)
;
_olex2_submission_original_sample_id fasac13
_olex2_submission_special_instructions 'No special instructions were received'
_oxdiff_exptl_absorpt_empirical_details
;
Empirical correction (ABSPACK) includes:
- Absorption correction using spherical harmonics
- Frame scaling
;
_oxdiff_exptl_absorpt_empirical_full_max 2.041
_oxdiff_exptl_absorpt_empirical_full_min 0.541

loop_
_space_group_symop_operation_xyz
'x, y, z'
'-x, y+1/2, -z'

loop_
_atom_site_label
_atom_site_type_symbol
_atom_site_fract_x
_atom_site_fract_y
_atom_site_fract_z
_atom_site_U_iso_or_equiv
_atom_site_adp_type
_atom_site_occupancy
_atom_site_site_symmetry_order
_atom_site_calc_flag
_atom_site_refinement_flags_posn
O1 O 0.9341(5) 0.7499(3) 0.5903(3) 0.0457(6) Uani 1 1 d .
N1 N 0.8047(4) 0.5839(3) 0.4242(2) 0.0258(5) Uani 1 1 d .
C1 C 0.5836(4) 0.4501(3) 0.6715(3) 0.0247(5) Uani 1 1 d .
H1 H 0.735187 0.400837 0.662054 0.030 Uiso 1 1 calc R
C2 C 0.5794(5) 0.6072(3) 0.6260(3) 0.0303(6) Uani 1 1 d .
H2 H 0.481740 0.676503 0.677738 0.036 Uiso 1 1 calc R
C3 C 0.4658(4) 0.4943(4) 0.5333(3) 0.0322(7) Uani 1 1 d .
H3 H 0.293672 0.490696 0.525425 0.039 Uiso 1 1 calc R
C4 C 0.6112(5) 0.4846(4) 0.3982(3) 0.0344(7) Uani 1 1 d .
H4A H 0.668884 0.387288 0.383911 0.041 Uiso 1 1 calc R
H4B H 0.519402 0.513319 0.314416 0.041 Uiso 1 1 calc R
C5 C 0.7924(5) 0.6577(3) 0.5486(3) 0.0295(6) Uani 1 1 d .
C6 C 0.4383(4) 0.4047(3) 0.7953(3) 0.0241(6) Uani 1 1 d .
C7 C 0.5154(4) 0.2924(3) 0.8837(3) 0.0276(6) Uani 1 1 d .
H7 H 0.655329 0.245130 0.863302 0.033 Uiso 1 1 calc R
C8 C 0.3855(5) 0.2506(3) 1.0020(3) 0.0319(6) Uani 1 1 d .
H8 H 0.439380 0.175311 1.059543 0.038 Uiso 1 1 calc R
C9 C 0.1771(5) 0.3192(3) 1.0353(3) 0.0300(6) Uani 1 1 d .
H9 H 0.091777 0.291364 1.115306 0.036 Uiso 1 1 calc R
C10 C 0.0973(5) 0.4305(3) 0.9472(3) 0.0297(6) Uani 1 1 d .
H10 H -0.042556 0.477562 0.968561 0.036 Uiso 1 1 calc R
C11 C 0.2241(4) 0.4720(3) 0.8281(3) 0.0279(6) Uani 1 1 d .
H11 H 0.166773 0.545210 0.769142 0.033 Uiso 1 1 calc R
C12 C 0.9886(4) 0.6034(3) 0.3199(3) 0.0292(6) Uani 1 1 d .
H12A H 1.056021 0.511572 0.296729 0.044 Uiso 1 1 calc GR
H12B H 1.108495 0.665294 0.359208 0.044 Uiso 1 1 calc GR
H12C H 0.923161 0.646285 0.234409 0.044 Uiso 1 1 calc GR

loop_
_atom_site_aniso_label
_atom_site_aniso_U_11
_atom_site_aniso_U_22
_atom_site_aniso_U_33
_atom_site_aniso_U_23
_atom_site_aniso_U_13
_atom_site_aniso_U_12
O1 0.0680(15) 0.0305(11) 0.0390(12) -0.0066(10) 0.0101(10) -0.0212(11)
N1 0.0284(11) 0.0222(11) 0.0268(11) -0.0007(9) 0.0004(8) -0.0005(9)
C1 0.0217(11) 0.0221(12) 0.0301(12) -0.0005(10) -0.0013(9) 0.0009(10)
C2 0.0366(14) 0.0227(14) 0.0316(14) 0.0031(12) 0.0046(11) 0.0062(11)
C3 0.0222(12) 0.0443(17) 0.0301(14) 0.0011(13) -0.0005(10) -0.0025(12)
C4 0.0283(12) 0.0475(18) 0.0275(13) -0.0024(13) -0.0021(10) -0.0110(12)
C5 0.0402(14) 0.0201(13) 0.0283(13) 0.0012(11) 0.0014(11) -0.0007(12)
C6 0.0242(11) 0.0214(12) 0.0265(13) -0.0023(11) -0.0045(10) -0.0019(10)
C7 0.0260(11) 0.0248(13) 0.0321(14) 0.0005(11) -0.0012(10) 0.0012(11)
C8 0.0366(14) 0.0267(14) 0.0322(14) 0.0043(12) -0.0034(11) 0.0011(12)
C9 0.0322(13) 0.0318(15) 0.0261(13) 0.0006(12) 0.0033(10) -0.0044(11)
C10 0.0264(12) 0.0278(15) 0.0349(14) -0.0050(12) 0.0011(10) -0.0006(11)
C11 0.0244(11) 0.0273(14) 0.0319(13) -0.0008(12) -0.0023(9) 0.0005(10)
C12 0.0280(12) 0.0290(15) 0.0305(13) 0.0031(12) 0.0006(10) 0.0026(11)

loop_
_atom_type_symbol
_atom_type_description
_atom_type_scat_dispersion_real
_atom_type_scat_dispersion_imag
_atom_type_scat_source
C C 0.0181 0.0091 'International Tables Vol C Tables 4.2.6.8 and 6.1.1.4'
H H 0.0000 0.0000 'International Tables Vol C Tables 4.2.6.8 and 6.1.1.4'
N N 0.0311 0.0180 'International Tables Vol C Tables 4.2.6.8 and 6.1.1.4'
O O 0.0492 0.0322 'International Tables Vol C Tables 4.2.6.8 and 6.1.1.4'

loop_
_geom_angle_atom_site_label_1
_geom_angle_atom_site_label_2
_geom_angle_atom_site_label_3
_geom_angle
C5 N1 C4 114.7(2)
C5 N1 C12 124.0(2)
C12 N1 C4 121.2(2)
C2 C1 H1 115.7
C3 C1 H1 115.7
C3 C1 C2 59.5(2)
C6 C1 H1 115.7
C6 C1 C2 118.8(2)
C6 C1 C3 119.7(2)
C1 C2 H2 120.0
C3 C2 C1 59.60(19)
C3 C2 H2 120.0
C5 C2 C1 115.2(2)
C5 C2 H2 120.0
C5 C2 C3 106.7(2)
C1 C3 H3 119.3
C1 C3 C4 117.0(2)
C2 C3 C1 60.87(18)
C2 C3 H3 119.3
C2 C3 C4 106.5(2)
C4 C3 H3 119.3
N1 C4 C3 104.1(2)
N1 C4 H4A 110.9
N1 C4 H4B 110.9
C3 C4 H4A 110.9
C3 C4 H4B 110.9
H4A C4 H4B 109.0
O1 C5 N1 125.5(3)
O1 C5 C2 126.6(3)
N1 C5 C2 107.9(2)
C7 C6 C1 119.7(2)
C7 C6 C11 118.0(2)
C11 C6 C1 122.2(2)
C6 C7 H7 119.6
C8 C7 C6 120.7(3)
C8 C7 H7 119.6
C7 C8 H8 119.5
C9 C8 C7 121.0(3)
C9 C8 H8 119.5
C8 C9 H9 120.6
C8 C9 C10 118.9(3)
C10 C9 H9 120.6
C9 C10 H10 119.7
C11 C10 C9 120.6(3)
C11 C10 H10 119.7
C6 C11 H11 119.6
C10 C11 C6 120.8(3)
C10 C11 H11 119.6
N1 C12 H12A 109.5
N1 C12 H12B 109.5
N1 C12 H12C 109.5
H12A C12 H12B 109.5
H12A C12 H12C 109.5
H12B C12 H12C 109.5

loop_
_geom_bond_atom_site_label_1
_geom_bond_atom_site_label_2
_geom_bond_distance
O1 C5 1.234(4)
N1 C4 1.453(4)
N1 C5 1.347(4)
N1 C12 1.447(3)
C1 H1 0.9800
C1 C2 1.518(4)
C1 C3 1.499(4)
C1 C6 1.488(4)
C2 H2 0.9800
C2 C3 1.498(4)
C2 C5 1.491(4)
C3 H3 0.9800
C3 C4 1.517(4)
C4 H4A 0.9700
C4 H4B 0.9700
C6 C7 1.395(4)
C6 C11 1.404(4)
C7 H7 0.9300
C7 C8 1.388(4)
C8 H8 0.9300
C8 C9 1.383(4)
C9 H9 0.9300
C9 C10 1.392(4)
C10 H10 0.9300
C10 C11 1.384(4)
C11 H11 0.9300
C12 H12A 0.9600
C12 H12B 0.9600
C12 H12C 0.9600

loop_
_geom_torsion_atom_site_label_1
_geom_torsion_atom_site_label_2
_geom_torsion_atom_site_label_3
_geom_torsion_atom_site_label_4
_geom_torsion
C1 C2 C3 C4 -112.1(3)
C1 C2 C5 O1 -115.8(3)
C1 C2 C5 N1 63.8(3)
C1 C3 C4 N1 -61.8(4)
C1 C6 C7 C8 178.4(3)
C1 C6 C11 C10 -177.6(3)
C2 C1 C3 C4 94.6(3)
C2 C1 C6 C7 -148.2(3)
C2 C1 C6 C11 31.3(4)
C2 C3 C4 N1 3.4(3)
C3 C1 C2 C5 -95.3(3)
C3 C1 C6 C7 142.5(3)
C3 C1 C6 C11 -38.1(4)
C3 C2 C5 O1 -179.5(3)
C3 C2 C5 N1 0.1(3)
C4 N1 C5 O1 -178.1(3)
C4 N1 C5 C2 2.3(3)
C5 N1 C4 C3 -3.7(3)
C5 C2 C3 C1 109.9(2)
C5 C2 C3 C4 -2.2(3)
C6 C1 C2 C3 -109.5(2)
C6 C1 C2 C5 155.2(2)
C6 C1 C3 C2 107.9(3)
C6 C1 C3 C4 -157.4(3)
C6 C7 C8 C9 -0.2(4)
C7 C6 C11 C10 1.8(4)
C7 C8 C9 C10 0.7(4)
C8 C9 C10 C11 0.0(4)
C9 C10 C11 C6 -1.3(4)
C11 C6 C7 C8 -1.1(4)
C12 N1 C4 C3 178.6(2)
C12 N1 C5 O1 -0.4(4)
C12 N1 C5 C2 -180.0(2)
